data_7706638
loop_
_publ_author_name
'Nishihara, Yasushi'
'Nishide, Yasuhiro'
'Osakada, Kohtaro'

_publ_section_title
;
 Synthesis and reactivity of boryloxorhodium complexes. Relevance to
 intermolecular transmetalation from boron to rhodium in Rh-catalyzed
 reactions.
;
_journal_issue 10
_journal_name_full 'Dalton transactions (Cambridge, England : 2003)'
_journal_page_first 3610
_journal_page_last 3615
_journal_paper_doi 10.1039/d1dt00440a
_journal_volume 50
_journal_year 2021
_chemical_formula_moiety 'C34 H36 P Rh'
_chemical_formula_sum 'C37.6 H36 P Rh'
_chemical_formula_weight 621.74
_space_group_IT_number 14
_space_group_name_Hall '-P 2yn'
_space_group_name_H-M_alt 'P 1 21/n 1'
_symmetry_cell_setting monoclinic
_symmetry_space_group_name_H-M 'P 1 21/n 1'
_atom_sites_solution_hydrogens geom
_atom_sites_solution_primary direct
_atom_sites_solution_secondary difmap
_audit_creation_method SHELXL-97
_audit_update_record
;
2020-05-05 deposited with the CCDC.	2021-02-17 downloaded from the CCDC.
;
_cell_angle_alpha 90.00
_cell_angle_beta 102.93
_cell_angle_gamma 90.00
_cell_formula_units_Z 4
_cell_length_a 10.443(3)
_cell_length_b 22.412(3)
_cell_length_c 14.037(3)
_cell_measurement_reflns_used 20
_cell_measurement_temperature 293(2)
_cell_measurement_theta_max 10.7
_cell_measurement_theta_min 9.4
_cell_volume 3202.0(12)
_computing_structure_refinement 'SHELXL-97 (Sheldrick, 1997)'
_computing_structure_solution 'SHELXS-97 (Sheldrick, 1990)'
_diffrn_ambient_temperature 293(2)
_diffrn_measured_fraction_theta_full 0.999
_diffrn_measured_fraction_theta_max 0.999
_diffrn_measurement_device_type 'Rigaku AFC5R'
_diffrn_measurement_method \w-2\q
_diffrn_radiation_monochromator graphite
_diffrn_radiation_source 'Rigaku rotating anode'
_diffrn_radiation_type MoK\a
_diffrn_radiation_wavelength 0.71069
_diffrn_reflns_av_R_equivalents 0.0000
_diffrn_reflns_av_sigmaI/netI 0.0506
_diffrn_reflns_limit_h_max 13
_diffrn_reflns_limit_h_min 0
_diffrn_reflns_limit_k_max 29
_diffrn_reflns_limit_k_min 0
_diffrn_reflns_limit_l_max 17
_diffrn_reflns_limit_l_min -18
_diffrn_reflns_number 7351
_diffrn_reflns_theta_full 27.50
_diffrn_reflns_theta_max 27.50
_diffrn_reflns_theta_min 2.70
_diffrn_standards_decay_% -5.36
_diffrn_standards_interval_count 150
_diffrn_standards_number 3
_exptl_absorpt_coefficient_mu 0.606
_exptl_absorpt_correction_T_max 1.000
_exptl_absorpt_correction_T_min 1.000
_exptl_absorpt_correction_type psi-scan
_exptl_absorpt_process_details
;
\y scans (North,Phillips & Matthews, 1968)
;
_exptl_crystal_colour 'dark orange'
_exptl_crystal_density_diffrn 1.290
_exptl_crystal_density_meas ?
_exptl_crystal_density_method 'not measured'
_exptl_crystal_description prismatic
_exptl_crystal_F_000 1286
_exptl_crystal_recrystallization_method 'Re-crystallisation from solvent'
_exptl_crystal_size_max 0.30
_exptl_crystal_size_mid 0.30
_exptl_crystal_size_min 0.25
_refine_diff_density_max 0.307
_refine_diff_density_min -0.364
_refine_diff_density_rms 0.061
_refine_ls_extinction_method none
_refine_ls_goodness_of_fit_ref 1.008
_refine_ls_hydrogen_treatment mixed
_refine_ls_matrix_type full
_refine_ls_number_parameters 390
_refine_ls_number_reflns 7351
_refine_ls_number_restraints 27
_refine_ls_restrained_S_all 1.008
_refine_ls_R_factor_all 0.0716
_refine_ls_R_factor_gt 0.0371
_refine_ls_shift/su_max 0.001
_refine_ls_shift/su_mean 0.000
_refine_ls_structure_factor_coef Fsqd
_refine_ls_weighting_details 'calc w=1/[\s^2^(Fo^2^)+(0.0448P)^2^+0.8430P] where P=(Fo^2^+2Fc^2^)/3'
_refine_ls_weighting_scheme calc
_refine_ls_wR_factor_gt 0.0919
_refine_ls_wR_factor_ref 0.1062
_reflns_number_gt 5142
_reflns_number_total 7351
_reflns_threshold_expression >2sigma(I)
_cod_data_source_file d1dt00440a2.cif
_cod_data_source_block shelxs
_cod_depositor_comments
;
The following automatic conversions were performed:

data item '_exptl_absorpt_correction_type' value 'psi scan' was
changed to 'psi-scan' in accordance with the
/home/data/users/saulius/crontab/automatic-downloads/rss-feeds/RSC/lib/dictionaries/cif_core.dic
dictionary named 'cif_core.dic' version 2.4.2 last updated on
2011-04-26.

data item '_exptl_crystal_density_meas' value 'not measured' was
changed to '?' -- the value is perceived as not measured.

Automatic conversion script
Id: cif_fix_values 7556 2019-12-06 15:28:31Z antanas 

 Adding full bibliography for 7706636--7706638.cif.
;
_cod_original_cell_volume 3202.1(12)
_cod_original_sg_symbol_H-M 'P 21/n'
_cod_original_formula_sum 'C37.60 H36 P Rh'
_cod_database_code 7706638

loop_
_symmetry_equiv_pos_as_xyz
'x, y, z'
'-x+1/2, y+1/2, -z+1/2'
'-x, -y, -z'
'x-1/2, -y-1/2, z-1/2'

loop_
_atom_site_label
_atom_site_type_symbol
_atom_site_fract_x
_atom_site_fract_y
_atom_site_fract_z
_atom_site_U_iso_or_equiv
_atom_site_adp_type
_atom_site_occupancy
_atom_site_symmetry_multiplicity
_atom_site_calc_flag
_atom_site_refinement_flags
_atom_site_disorder_assembly
_atom_site_disorder_group
Rh1 Rh 0.43725(2) 0.179473(11) 0.275780(18) 0.04231(8) Uani 1 1 d . . .
P1 P 0.48925(8) 0.10226(3) 0.18072(6) 0.03954(17) Uani 1 1 d . . .
C1 C 0.6316(3) 0.20391(14) 0.3125(2) 0.0436(7) Uani 1 1 d . . .
C2 C 0.6879(3) 0.24219(15) 0.2548(3) 0.0528(8) Uani 1 1 d . . .
C3 C 0.8196(4) 0.25979(18) 0.2866(4) 0.0719(12) Uani 1 1 d . . .
H1 H 0.8570 0.2850 0.2477 0.086 Uiso 1 1 calc R . .
C4 C 0.8938(4) 0.2403(2) 0.3743(4) 0.0836(15) Uani 1 1 d . . .
H2 H 0.9804 0.2528 0.3950 0.100 Uiso 1 1 calc R . .
C5 C 0.8408(4) 0.2025(2) 0.4310(3) 0.0756(13) Uani 1 1 d . . .
H3 H 0.8921 0.1893 0.4901 0.091 Uiso 1 1 calc R . .
C6 C 0.7114(3) 0.18350(16) 0.4020(3) 0.0561(8) Uani 1 1 d . . .
C7 C 0.6106(4) 0.26408(17) 0.1573(3) 0.0692(11) Uani 1 1 d . . .
H4 H 0.6649 0.2898 0.1283 0.104 Uiso 1 1 calc R . .
H5 H 0.5351 0.2858 0.1664 0.104 Uiso 1 1 calc R . .
H6 H 0.5827 0.2306 0.1150 0.104 Uiso 1 1 calc R . .
C8 C 0.6598(5) 0.1404(2) 0.4661(3) 0.0775(12) Uani 1 1 d . . .
H7 H 0.5697 0.1313 0.4372 0.116 Uiso 1 1 calc R . .
H8 H 0.6659 0.1579 0.5294 0.116 Uiso 1 1 calc R . .
H9 H 0.7109 0.1044 0.4727 0.116 Uiso 1 1 calc R . .
C9 C 0.3887(3) 0.27123(15) 0.3075(3) 0.0545(8) Uani 1 1 d . . .
H10 H 0.4615 0.2992 0.3099 0.065 Uiso 1 1 calc R . .
C10 C 0.4002(4) 0.23849(17) 0.3912(3) 0.0569(9) Uani 1 1 d . . .
H11 H 0.4792 0.2478 0.4414 0.068 Uiso 1 1 calc R . .
C11 C 0.2860(4) 0.2168(2) 0.4324(3) 0.0783(13) Uani 1 1 d . . .
H12 H 0.3133 0.2155 0.5031 0.094 Uiso 1 1 calc R . .
H13 H 0.2145 0.2452 0.4154 0.094 Uiso 1 1 calc R . .
C12 C 0.2366(5) 0.1559(2) 0.3952(4) 0.0874(14) Uani 1 1 d . . .
H14 H 0.2847 0.1260 0.4390 0.105 Uiso 1 1 calc R . .
H15 H 0.1449 0.1527 0.3980 0.105 Uiso 1 1 calc R . .
C13 C 0.2484(4) 0.14153(19) 0.2931(4) 0.0703(11) Uani 1 1 d . . .
H16 H 0.2373 0.0991 0.2763 0.084 Uiso 1 1 calc R . .
C14 C 0.2185(3) 0.1786(2) 0.2149(3) 0.0687(11) Uani 1 1 d . . .
H17 H 0.1919 0.1579 0.1521 0.082 Uiso 1 1 calc R . .
C15 C 0.1614(4) 0.2409(2) 0.2148(3) 0.0786(13) Uani 1 1 d . . .
H18 H 0.1043 0.2486 0.1513 0.094 Uiso 1 1 calc R . .
H19 H 0.1081 0.2427 0.2632 0.094 Uiso 1 1 calc R . .
C16 C 0.2654(4) 0.2892(2) 0.2368(3) 0.0783(12) Uani 1 1 d . . .
H20 H 0.2874 0.3013 0.1760 0.094 Uiso 1 1 calc R . .
H21 H 0.2286 0.3237 0.2628 0.094 Uiso 1 1 calc R . .
C17 C 0.3546(3) 0.08849(14) 0.0752(2) 0.0452(7) Uani 1 1 d . . .
C18 C 0.2842(4) 0.03626(16) 0.0594(3) 0.0595(9) Uani 1 1 d . . .
H22 H 0.3105 0.0035 0.0997 0.071 Uiso 1 1 calc R . .
C19 C 0.1735(4) 0.0323(2) -0.0168(4) 0.0810(13) Uani 1 1 d . . .
H23 H 0.1258 -0.0031 -0.0268 0.097 Uiso 1 1 calc R . .
C20 C 0.1339(4) 0.0804(2) -0.0776(3) 0.0811(13) Uani 1 1 d . . .
H24 H 0.0599 0.0775 -0.1286 0.097 Uiso 1 1 calc R . .
C21 C 0.2039(4) 0.1322(2) -0.0625(3) 0.0724(11) Uani 1 1 d . . .
H25 H 0.1780 0.1648 -0.1034 0.087 Uiso 1 1 calc R . .
C22 C 0.3120(4) 0.13644(17) 0.0127(3) 0.0597(9) Uani 1 1 d . . .
H26 H 0.3584 0.1722 0.0226 0.072 Uiso 1 1 calc R . .
C23 C 0.5168(3) 0.02889(14) 0.2385(2) 0.0451(7) Uani 1 1 d . . .
C24 C 0.5727(4) -0.01740(15) 0.1962(3) 0.0594(9) Uani 1 1 d . . .
H27 H 0.6003 -0.0107 0.1385 0.071 Uiso 1 1 calc R . .
C25 C 0.5879(5) -0.07328(18) 0.2388(3) 0.0784(13) Uani 1 1 d . . .
H28 H 0.6261 -0.1038 0.2099 0.094 Uiso 1 1 calc R . .
C26 C 0.5472(5) -0.08396(19) 0.3233(4) 0.0867(15) Uani 1 1 d . . .
H29 H 0.5573 -0.1217 0.3516 0.104 Uiso 1 1 calc R . .
C27 C 0.4913(5) -0.0388(2) 0.3660(3) 0.0848(14) Uani 1 1 d . . .
H30 H 0.4632 -0.0460 0.4233 0.102 Uiso 1 1 calc R . .
C28 C 0.4765(4) 0.01731(17) 0.3242(3) 0.0627(10) Uani 1 1 d . . .
H31 H 0.4391 0.0477 0.3541 0.075 Uiso 1 1 calc R . .
C29 C 0.6345(3) 0.10952(13) 0.1279(2) 0.0457(7) Uani 1 1 d . . .
C30 C 0.7570(3) 0.11073(16) 0.1914(3) 0.0599(9) Uani 1 1 d . . .
H32 H 0.7634 0.1049 0.2579 0.072 Uiso 1 1 calc R . .
C31 C 0.8699(4) 0.12042(19) 0.1573(4) 0.0790(13) Uani 1 1 d . . .
H33 H 0.9514 0.1210 0.2008 0.095 Uiso 1 1 calc R . .
C32 C 0.8617(5) 0.1291(2) 0.0595(4) 0.0859(15) Uani 1 1 d . . .
H34 H 0.9372 0.1368 0.0367 0.103 Uiso 1 1 calc R . .
C33 C 0.7422(5) 0.12656(19) -0.0043(4) 0.0827(14) Uani 1 1 d . . .
H35 H 0.7368 0.1316 -0.0708 0.099 Uiso 1 1 calc R . .
C34 C 0.6280(4) 0.11653(16) 0.0291(3) 0.0602(9) Uani 1 1 d . . .
H36 H 0.5472 0.1145 -0.0152 0.072 Uiso 1 1 calc R . .
C44 C 1.080(4) 0.0561(16) 0.571(2) 0.141(14) Uiso 0.20 1 d PD . 2
C49 C 1.113(6) 0.004(3) 0.510(2) 0.24(4) Uiso 0.20 1 d PD . 2
C50 C 1.002(6) -0.026(2) 0.505(2) 0.19(2) Uiso 0.20 1 d PD . 1
C52 C 1.080(4) 0.004(3) 0.598(2) 0.20(2) Uiso 0.20 1 d PD . 1
C53 C 1.100(5) -0.018(3) 0.334(3) 0.124(16) Uiso 0.20 1 d PD . 2
C54 C 1.048(4) 0.027(2) 0.662(3) 0.165(19) Uiso 0.20 1 d PD . 2
C62 C 1.071(5) -0.002(3) 0.521(2) 0.22(4) Uiso 0.20 1 d PD . 3
C64 C 1.019(3) 0.0001(13) 0.4084(18) 0.322(17) Uiso 0.60 1 d PD . .
C65 C 0.990(7) 0.042(2) 0.567(4) 0.27(4) Uiso 0.20 1 d PD . 3
C66 C 1.035(5) -0.0561(16) 0.347(3) 0.156(18) Uiso 0.20 1 d PD . 1
C67 C 0.959(5) -0.0622(17) 0.376(4) 0.172(19) Uiso 0.20 1 d PD . 3
C68 C 0.988(4) -0.0003(19) 0.670(2) 0.129(13) Uiso 0.20 1 d PD . 1
C70 C 0.883(4) 0.004(2) 0.598(3) 0.147(15) Uiso 0.20 1 d PD . 3
C72 C 1.138(4) -0.043(2) 0.287(3) 0.132(13) Uiso 0.20 1 d PD . 1
C71 C 0.905(4) 0.044(3) 0.665(4) 0.135(19) Uiso 0.20 1 d PD . 2
C73 C 0.901(5) 0.009(3) 0.709(3) 0.158(19) Uiso 0.20 1 d PD . 3

loop_
_atom_site_aniso_label
_atom_site_aniso_U_11
_atom_site_aniso_U_22
_atom_site_aniso_U_33
_atom_site_aniso_U_23
_atom_site_aniso_U_13
_atom_site_aniso_U_12
Rh1 0.03646(12) 0.04440(13) 0.04873(14) -0.00791(12) 0.01521(9) -0.00330(11)
P1 0.0418(4) 0.0371(4) 0.0416(4) -0.0009(3) 0.0133(3) -0.0029(3)
C1 0.0383(15) 0.0445(16) 0.0498(17) -0.0121(13) 0.0135(13) -0.0015(13)
C2 0.0513(19) 0.0425(17) 0.073(2) -0.0131(16) 0.0309(17) -0.0074(14)
C3 0.059(2) 0.061(2) 0.108(3) -0.029(2) 0.044(2) -0.0171(19)
C4 0.038(2) 0.092(3) 0.121(4) -0.050(3) 0.019(2) -0.008(2)
C5 0.045(2) 0.092(3) 0.083(3) -0.033(3) -0.002(2) 0.007(2)
C6 0.0494(18) 0.060(2) 0.0560(19) -0.0152(17) 0.0051(15) 0.0040(17)
C7 0.092(3) 0.052(2) 0.071(3) 0.0043(18) 0.036(2) -0.010(2)
C8 0.089(3) 0.082(3) 0.052(2) 0.009(2) -0.004(2) 0.007(2)
C9 0.053(2) 0.0446(18) 0.067(2) -0.0110(16) 0.0165(17) 0.0013(15)
C10 0.055(2) 0.064(2) 0.056(2) -0.0171(17) 0.0212(17) 0.0007(17)
C11 0.076(3) 0.100(4) 0.071(3) -0.006(2) 0.042(2) 0.005(3)
C12 0.081(3) 0.089(3) 0.109(4) 0.014(3) 0.058(3) -0.001(3)
C13 0.049(2) 0.064(2) 0.106(3) -0.010(2) 0.034(2) -0.0118(18)
C14 0.0349(17) 0.093(3) 0.080(3) -0.026(2) 0.0164(17) -0.0090(19)
C15 0.045(2) 0.106(4) 0.083(3) 0.001(3) 0.008(2) 0.012(2)
C16 0.071(3) 0.076(3) 0.086(3) -0.001(2) 0.013(2) 0.022(2)
C17 0.0473(17) 0.0460(17) 0.0435(16) -0.0011(13) 0.0124(14) 0.0000(14)
C18 0.056(2) 0.0474(19) 0.071(2) -0.0060(17) 0.0058(18) -0.0051(16)
C19 0.066(3) 0.068(3) 0.098(3) -0.017(3) -0.002(2) -0.013(2)
C20 0.058(2) 0.111(4) 0.065(3) -0.012(3) -0.007(2) 0.003(3)
C21 0.063(2) 0.092(3) 0.059(2) 0.018(2) 0.0084(19) 0.012(2)
C22 0.057(2) 0.060(2) 0.060(2) 0.0100(17) 0.0090(17) -0.0038(17)
C23 0.0522(18) 0.0403(16) 0.0431(16) 0.0039(13) 0.0112(14) -0.0031(14)
C24 0.080(3) 0.0455(19) 0.058(2) 0.0048(15) 0.0264(19) 0.0072(17)
C25 0.111(4) 0.050(2) 0.078(3) 0.010(2) 0.030(3) 0.021(2)
C26 0.130(4) 0.053(2) 0.082(3) 0.021(2) 0.033(3) 0.008(3)
C27 0.128(4) 0.068(3) 0.067(3) 0.019(2) 0.042(3) 0.000(3)
C28 0.085(3) 0.054(2) 0.055(2) 0.0041(17) 0.027(2) 0.0024(19)
C29 0.0519(18) 0.0343(15) 0.0558(18) -0.0028(13) 0.0222(15) -0.0006(13)
C30 0.0469(19) 0.063(2) 0.074(2) -0.0177(19) 0.0214(18) -0.0028(17)
C31 0.049(2) 0.068(3) 0.127(4) -0.026(3) 0.036(2) -0.0074(19)
C32 0.081(3) 0.064(3) 0.134(5) -0.006(3) 0.070(3) -0.008(2)
C33 0.109(4) 0.068(3) 0.091(3) 0.017(2) 0.066(3) 0.005(3)
C34 0.069(2) 0.057(2) 0.062(2) 0.0037(18) 0.0301(19) 0.0003(18)

loop_
_atom_type_symbol
_atom_type_description
_atom_type_scat_dispersion_real
_atom_type_scat_dispersion_imag
_atom_type_scat_source
C C 0.0033 0.0016 'International Tables Vol C Tables 4.2.6.8 and 6.1.1.4'
H H 0.0000 0.0000 'International Tables Vol C Tables 4.2.6.8 and 6.1.1.4'
P P 0.1023 0.0942 'International Tables Vol C Tables 4.2.6.8 and 6.1.1.4'
Rh Rh -1.1178 0.9187 'International Tables Vol C Tables 4.2.6.8 and 6.1.1.4'

loop_
_geom_angle_atom_site_label_1
_geom_angle_atom_site_label_2
_geom_angle_atom_site_label_3
_geom_angle
_geom_angle_site_symmetry_1
_geom_angle_site_symmetry_3
_geom_angle_publ_flag
C1 Rh1 C9 87.65(13) . . ?
C1 Rh1 C10 88.92(13) . . ?
C9 Rh1 C10 36.41(13) . . ?
C1 Rh1 C13 158.58(16) . . ?
C9 Rh1 C13 94.95(14) . . ?
C10 Rh1 C13 80.88(15) . . ?
C1 Rh1 C14 163.49(16) . . ?
C9 Rh1 C14 79.84(14) . . ?
C10 Rh1 C14 87.36(14) . . ?
C13 Rh1 C14 35.39(15) . . ?
C1 Rh1 P1 89.89(8) . . ?
C9 Rh1 P1 155.77(10) . . ?
C10 Rh1 P1 167.65(11) . . ?
C13 Rh1 P1 96.07(11) . . ?
C14 Rh1 P1 97.09(11) . . ?
C17 P1 C23 102.93(14) . . ?
C17 P1 C29 104.07(15) . . ?
C23 P1 C29 101.32(15) . . ?
C17 P1 Rh1 110.80(11) . . ?
C23 P1 Rh1 116.71(10) . . ?
C29 P1 Rh1 119.07(10) . . ?
C2 C1 C6 118.1(3) . . ?
C2 C1 Rh1 122.6(3) . . ?
C6 C1 Rh1 119.2(2) . . ?
C1 C2 C3 119.8(4) . . ?
C1 C2 C7 121.1(3) . . ?
C3 C2 C7 119.0(4) . . ?
C4 C3 C2 120.8(4) . . ?
C5 C4 C3 120.1(4) . . ?
C4 C5 C6 121.1(4) . . ?
C5 C6 C1 120.1(4) . . ?
C5 C6 C8 118.6(4) . . ?
C1 C6 C8 121.3(3) . . ?
C10 C9 C16 127.7(4) . . ?
C10 C9 Rh1 72.0(2) . . ?
C16 C9 Rh1 108.9(3) . . ?
C9 C10 C11 125.0(4) . . ?
C9 C10 Rh1 71.62(19) . . ?
C11 C10 Rh1 111.8(3) . . ?
C12 C11 C10 113.3(3) . . ?
C13 C12 C11 115.4(4) . . ?
C14 C13 C12 126.0(4) . . ?
C14 C13 Rh1 74.0(2) . . ?
C12 C13 Rh1 106.8(3) . . ?
C13 C14 C15 125.7(4) . . ?
C13 C14 Rh1 70.6(2) . . ?
C15 C14 Rh1 111.0(3) . . ?
C16 C15 C14 113.2(3) . . ?
C9 C16 C15 114.4(4) . . ?
C18 C17 C22 118.1(3) . . ?
C18 C17 P1 124.2(3) . . ?
C22 C17 P1 117.3(3) . . ?
C17 C18 C19 120.1(4) . . ?
C20 C19 C18 120.6(4) . . ?
C21 C20 C19 119.5(4) . . ?
C20 C21 C22 120.1(4) . . ?
C21 C22 C17 121.7(4) . . ?
C28 C23 C24 118.1(3) . . ?
C28 C23 P1 120.4(3) . . ?
C24 C23 P1 121.5(2) . . ?
C25 C24 C23 120.7(4) . . ?
C26 C25 C24 120.4(4) . . ?
C25 C26 C27 119.7(4) . . ?
C26 C27 C28 120.2(4) . . ?
C27 C28 C23 120.8(4) . . ?
C34 C29 C30 118.4(3) . . ?
C34 C29 P1 123.7(3) . . ?
C30 C29 P1 117.9(3) . . ?
C29 C30 C31 121.0(4) . . ?
C32 C31 C30 120.1(4) . . ?
C33 C32 C31 119.6(4) . . ?
C32 C33 C34 120.8(4) . . ?
C29 C34 C33 120.1(4) . . ?
C54 C44 C49 105(2) . . ?
C54 C44 C64 45(2) . 3_756 ?
C49 C44 C64 76(3) . 3_756 ?
C64 C49 C44 112(3) . . ?
C64 C49 C64 99(3) . 3_756 ?
C44 C49 C64 56(2) . 3_756 ?
C50 C50 C64 72(3) 3_756 3_756 ?
C50 C50 C64 61(2) 3_756 . ?
C64 C50 C64 134(4) 3_756 . ?
C50 C50 C52 71(4) 3_756 . ?
C64 C50 C52 41(2) 3_756 . ?
C64 C50 C52 116(3) . . ?
C50 C50 C52 66(4) 3_756 3_756 ?
C64 C50 C52 120(4) 3_756 3_756 ?
C64 C50 C52 39(2) . 3_756 ?
C52 C50 C52 136(3) . 3_756 ?
C64 C52 C50 63(3) 3_756 . ?
C64 C52 C68 44(3) 3_756 . ?
C50 C52 C68 103(2) . . ?
C64 C52 C50 68(4) 3_756 3_756 ?
C50 C52 C50 44(3) . 3_756 ?
C68 C52 C50 109(4) . 3_756 ?
C64 C52 C66 52(3) 3_756 3_756 ?
C50 C52 C66 110(4) . 3_756 ?
C68 C52 C66 42(2) . 3_756 ?
C50 C52 C66 86(3) 3_756 3_756 ?
C71 C53 C64 100(7) 3_756 . ?
C71 C53 C54 77(6) 3_756 3_756 ?
C64 C53 C54 47(2) . 3_756 ?
C64 C54 C44 74(3) 3_756 . ?
C64 C54 C71 76(3) 3_756 . ?
C44 C54 C71 108(3) . . ?
C64 C54 C53 65(3) 3_756 3_756 ?
C44 C54 C53 119(4) . 3_756 ?
C71 C54 C53 22(3) . 3_756 ?
C62 C62 C64 62(3) 3_756 3_756 ?
C62 C62 C65 62(3) 3_756 3_756 ?
C64 C62 C65 110(4) 3_756 3_756 ?
C62 C62 C65 61(3) 3_756 . ?
C64 C62 C65 39(3) 3_756 . ?
C65 C62 C65 123(4) 3_756 . ?
C62 C62 C64 60(2) 3_756 . ?
C64 C62 C64 123(3) 3_756 . ?
C65 C62 C64 39(2) 3_756 . ?
C65 C62 C64 108(3) . . ?
C62 C62 C70 95(3) 3_756 3_756 ?
C64 C62 C70 158(4) 3_756 3_756 ?
C65 C62 C70 53.7(18) 3_756 3_756 ?
C65 C62 C70 132(3) . 3_756 ?
C64 C62 C70 34.8(18) . 3_756 ?
C65 C64 C52 76(6) 3_756 3_756 ?
C65 C64 C70 97(5) 3_756 3_756 ?
C52 C64 C70 166(5) 3_756 3_756 ?
C65 C64 C68 111(4) 3_756 3_756 ?
C52 C64 C68 94(4) 3_756 3_756 ?
C70 C64 C68 77(3) 3_756 3_756 ?
C65 C64 C54 75(4) 3_756 3_756 ?
C52 C64 C54 60(3) 3_756 3_756 ?
C70 C64 C54 106(3) 3_756 3_756 ?
C68 C64 C54 45(3) 3_756 3_756 ?
C65 C64 C50 92(4) 3_756 3_756 ?
C52 C64 C50 76(3) 3_756 3_756 ?
C70 C64 C50 117(4) 3_756 3_756 ?
C68 C64 C50 152(5) 3_756 3_756 ?
C54 C64 C50 136(4) 3_756 3_756 ?
C65 C64 C62 72(3) 3_756 3_756 ?
C52 C64 C62 45(2) 3_756 3_756 ?
C70 C64 C62 145(4) 3_756 3_756 ?
C68 C64 C62 139(4) 3_756 3_756 ?
C54 C64 C62 103(3) 3_756 3_756 ?
C50 C64 C62 34(3) 3_756 3_756 ?
C65 C64 C50 46(3) 3_756 . ?
C52 C64 C50 74(4) 3_756 . ?
C70 C64 C50 111(4) 3_756 . ?
C68 C64 C50 155(3) 3_756 . ?
C54 C64 C50 111(3) 3_756 . ?
C50 C64 C50 46(4) 3_756 . ?
C62 C64 C50 38(3) 3_756 . ?
C65 C64 C53 96(4) 3_756 . ?
C52 C64 C53 128(4) 3_756 . ?
C70 C64 C53 39(3) 3_756 . ?
C68 C64 C53 40(3) 3_756 . ?
C54 C64 C53 68(3) 3_756 . ?
C50 C64 C53 156(4) 3_756 . ?
C62 C64 C53 166(4) 3_756 . ?
C50 C64 C53 134(4) . . ?
C65 C64 C49 80(5) 3_756 . ?
C52 C64 C49 120(4) 3_756 . ?
C70 C64 C49 69(3) 3_756 . ?
C68 C64 C49 145(4) 3_756 . ?
C54 C64 C49 153(4) 3_756 . ?
C50 C64 C49 51(3) 3_756 . ?
C62 C64 C49 76(3) 3_756 . ?
C50 C64 C49 51(4) . . ?
C53 C64 C49 108(2) . . ?
C65 C64 C62 70(4) 3_756 . ?
C52 C64 C62 101(4) 3_756 . ?
C70 C64 C62 88(4) 3_756 . ?
C68 C64 C62 164(4) 3_756 . ?
C54 C64 C62 143(4) 3_756 . ?
C50 C64 C62 39(3) 3_756 . ?
C62 C64 C62 57(3) 3_756 . ?
C50 C64 C62 33(3) . . ?
C53 C64 C62 124(4) . . ?
C49 C64 C62 19(4) . . ?
C65 C64 C66 58(3) 3_756 . ?
C52 C64 C66 96(4) 3_756 . ?
C70 C64 C66 70(3) 3_756 . ?
C68 C64 C66 56(3) 3_756 . ?
C54 C64 C66 43(3) 3_756 . ?
C50 C64 C66 150(4) 3_756 . ?
C62 C64 C66 123(3) 3_756 . ?
C50 C64 C66 104(2) . . ?
C53 C64 C66 43(3) . . ?
C49 C64 C66 115(3) . . ?
C62 C64 C66 119(4) . . ?
C67 C65 C64 103(6) 3_756 3_756 ?
C67 C65 C62 170(10) 3_756 3_756 ?
C64 C65 C62 72(4) 3_756 3_756 ?
C67 C65 C70 109(5) 3_756 . ?
C64 C65 C70 42(3) 3_756 . ?
C62 C65 C70 73(4) 3_756 . ?
C67 C65 C62 113(8) 3_756 . ?
C64 C65 C62 69(3) 3_756 . ?
C62 C65 C62 57(4) 3_756 . ?
C70 C65 C62 105(3) . . ?
C68 C66 C72 80(3) 3_756 . ?
C68 C66 C64 44(2) 3_756 . ?
C72 C66 C64 108(2) . . ?
C68 C66 C52 53(2) 3_756 3_756 ?
C72 C66 C52 132(3) . 3_756 ?
C64 C66 C52 31.8(19) . 3_756 ?
C65 C67 C64 39(4) 3_756 . ?
C64 C68 C66 81(3) 3_756 3_756 ?
C64 C68 C52 42(3) 3_756 . ?
C66 C68 C52 86(4) 3_756 . ?
C64 C68 C72 116(4) 3_756 3_756 ?
C66 C68 C72 56(2) 3_756 3_756 ?
C52 C68 C72 141(4) . 3_756 ?
C64 C70 C65 41(3) 3_756 . ?
C64 C70 C73 101(4) 3_756 . ?
C65 C70 C73 108(2) . . ?
C64 C70 C62 58(3) 3_756 3_756 ?
C65 C70 C62 53(3) . 3_756 ?
C73 C70 C62 158(4) . 3_756 ?
C66 C72 C68 44(2) . 3_756 ?
C53 C71 C54 82(7) 3_756 . ?
C53 C71 C64 60(6) 3_756 3_756 ?
C54 C71 C64 44(2) . 3_756 ?
C70 C73 C64 30.6(18) . 3_756 ?

loop_
_geom_bond_atom_site_label_1
_geom_bond_atom_site_label_2
_geom_bond_distance
_geom_bond_site_symmetry_2
_geom_bond_publ_flag
Rh1 C1 2.053(3) . ?
Rh1 C9 2.187(3) . ?
Rh1 C10 2.192(3) . ?
Rh1 C13 2.211(4) . ?
Rh1 C14 2.253(4) . ?
Rh1 P1 2.3226(8) . ?
P1 C17 1.826(3) . ?
P1 C23 1.827(3) . ?
P1 C29 1.839(3) . ?
C1 C2 1.398(5) . ?
C1 C6 1.419(5) . ?
C2 C3 1.404(5) . ?
C2 C7 1.507(5) . ?
C3 C4 1.371(7) . ?
C4 C5 1.361(7) . ?
C5 C6 1.388(5) . ?
C6 C8 1.500(6) . ?
C9 C10 1.368(5) . ?
C9 C16 1.495(5) . ?
C10 C11 1.517(5) . ?
C11 C12 1.511(6) . ?
C12 C13 1.500(6) . ?
C13 C14 1.357(6) . ?
C14 C15 1.517(6) . ?
C15 C16 1.517(6) . ?
C17 C18 1.374(5) . ?
C17 C22 1.395(5) . ?
C18 C19 1.391(5) . ?
C19 C20 1.380(6) . ?
C20 C21 1.364(6) . ?
C21 C22 1.365(5) . ?
C23 C28 1.386(5) . ?
C23 C24 1.388(5) . ?
C24 C25 1.382(5) . ?
C25 C26 1.367(6) . ?
C26 C27 1.372(6) . ?
C27 C28 1.382(5) . ?
C29 C34 1.382(5) . ?
C29 C30 1.386(5) . ?
C30 C31 1.386(5) . ?
C31 C32 1.371(7) . ?
C32 C33 1.365(7) . ?
C33 C34 1.394(5) . ?
C44 C54 1.54(2) . ?
C44 C49 1.54(2) . ?
C44 C64 1.70(5) 3_756 ?
C49 C64 1.54(2) . ?
C49 C64 1.99(7) 3_756 ?
C50 C50 1.16(9) 3_756 ?
C50 C64 1.40(4) 3_756 ?
C50 C64 1.522(19) . ?
C50 C52 1.53(2) . ?
C50 C52 1.58(7) 3_756 ?
C52 C64 1.03(5) 3_756 ?
C52 C68 1.55(2) . ?
C52 C50 1.58(7) 3_756 ?
C52 C66 1.95(7) 3_756 ?
C53 C71 0.58(8) 3_756 ?
C53 C64 1.534(19) . ?
C53 C54 1.57(7) 3_756 ?
C54 C64 1.24(5) 3_756 ?
C54 C71 1.54(2) . ?
C54 C53 1.57(7) 3_756 ?
C62 C62 1.47(9) 3_756 ?
C62 C64 1.52(5) 3_756 ?
C62 C65 1.53(7) 3_756 ?
C62 C65 1.54(2) . ?
C62 C64 1.55(2) . ?
C62 C70 1.83(7) 3_756 ?
C64 C65 1.01(6) 3_756 ?
C64 C52 1.03(5) 3_756 ?
C64 C70 1.05(5) 3_756 ?
C64 C68 1.08(4) 3_756 ?
C64 C54 1.24(5) 3_756 ?
C64 C50 1.40(4) 3_756 ?
C64 C62 1.52(5) 3_756 ?
C64 C66 1.553(19) . ?
C65 C67 0.97(7) 3_756 ?
C65 C64 1.01(6) 3_756 ?
C65 C62 1.53(7) 3_756 ?
C65 C70 1.54(2) . ?
C66 C68 1.30(5) 3_756 ?
C66 C72 1.54(2) . ?
C66 C52 1.95(7) 3_756 ?
C67 C65 0.97(7) 3_756 ?
C68 C64 1.08(4) 3_756 ?
C68 C66 1.30(5) 3_756 ?
C68 C72 1.84(5) 3_756 ?
C70 C64 1.05(5) 3_756 ?
C70 C73 1.54(2) . ?
C70 C62 1.83(7) 3_756 ?
C72 C68 1.84(5) 3_756 ?
C71 C53 0.58(8) 3_756 ?
C71 C64 1.73(6) 3_756 ?
C73 C64 2.02(5) 3_756 ?

loop_
_geom_torsion_atom_site_label_1
_geom_torsion_atom_site_label_2
_geom_torsion_atom_site_label_3
_geom_torsion_atom_site_label_4
_geom_torsion
_geom_torsion_site_symmetry_1
_geom_torsion_site_symmetry_2
_geom_torsion_site_symmetry_3
_geom_torsion_site_symmetry_4
_geom_torsion_publ_flag
C1 Rh1 P1 C17 -147.48(15) . . . . ?
C9 Rh1 P1 C17 -63.5(3) . . . . ?
C10 Rh1 P1 C17 128.1(5) . . . . ?
C13 Rh1 P1 C17 53.14(17) . . . . ?
C14 Rh1 P1 C17 17.52(17) . . . . ?
C1 Rh1 P1 C23 95.18(15) . . . . ?
C9 Rh1 P1 C23 179.2(3) . . . . ?
C10 Rh1 P1 C23 10.7(5) . . . . ?
C13 Rh1 P1 C23 -64.20(18) . . . . ?
C14 Rh1 P1 C23 -99.82(17) . . . . ?
C1 Rh1 P1 C29 -26.90(16) . . . . ?
C9 Rh1 P1 C29 57.1(3) . . . . ?
C10 Rh1 P1 C29 -111.3(5) . . . . ?
C13 Rh1 P1 C29 173.72(18) . . . . ?
C14 Rh1 P1 C29 138.10(18) . . . . ?
C9 Rh1 C1 C2 -69.8(3) . . . . ?
C10 Rh1 C1 C2 -106.2(3) . . . . ?
C13 Rh1 C1 C2 -167.4(3) . . . . ?
C14 Rh1 C1 C2 -29.3(6) . . . . ?
P1 Rh1 C1 C2 86.0(3) . . . . ?
C9 Rh1 C1 C6 107.4(3) . . . . ?
C10 Rh1 C1 C6 71.0(3) . . . . ?
C13 Rh1 C1 C6 9.8(5) . . . . ?
C14 Rh1 C1 C6 147.9(4) . . . . ?
P1 Rh1 C1 C6 -96.8(2) . . . . ?
C6 C1 C2 C3 -0.7(5) . . . . ?
Rh1 C1 C2 C3 176.5(2) . . . . ?
C6 C1 C2 C7 178.0(3) . . . . ?
Rh1 C1 C2 C7 -4.8(4) . . . . ?
C1 C2 C3 C4 -0.5(5) . . . . ?
C7 C2 C3 C4 -179.2(4) . . . . ?
C2 C3 C4 C5 1.1(6) . . . . ?
C3 C4 C5 C6 -0.5(6) . . . . ?
C4 C5 C6 C1 -0.8(6) . . . . ?
C4 C5 C6 C8 178.1(4) . . . . ?
C2 C1 C6 C5 1.3(5) . . . . ?
Rh1 C1 C6 C5 -176.0(3) . . . . ?
C2 C1 C6 C8 -177.5(3) . . . . ?
Rh1 C1 C6 C8 5.2(4) . . . . ?
C1 Rh1 C9 C10 -91.4(2) . . . . ?
C13 Rh1 C9 C10 67.3(3) . . . . ?
C14 Rh1 C9 C10 99.4(2) . . . . ?
P1 Rh1 C9 C10 -175.87(19) . . . . ?
C1 Rh1 C9 C16 143.9(3) . . . . ?
C10 Rh1 C9 C16 -124.7(4) . . . . ?
C13 Rh1 C9 C16 -57.4(3) . . . . ?
C14 Rh1 C9 C16 -25.2(3) . . . . ?
P1 Rh1 C9 C16 59.4(4) . . . . ?
C16 C9 C10 C11 -4.0(6) . . . . ?
Rh1 C9 C10 C11 -104.2(4) . . . . ?
C16 C9 C10 Rh1 100.2(4) . . . . ?
C1 Rh1 C10 C9 87.5(2) . . . . ?
C13 Rh1 C10 C9 -111.4(3) . . . . ?
C14 Rh1 C10 C9 -76.4(2) . . . . ?
P1 Rh1 C10 C9 172.0(4) . . . . ?
C1 Rh1 C10 C11 -151.3(3) . . . . ?
C9 Rh1 C10 C11 121.2(4) . . . . ?
C13 Rh1 C10 C11 9.8(3) . . . . ?
C14 Rh1 C10 C11 44.8(3) . . . . ?
P1 Rh1 C10 C11 -66.7(6) . . . . ?
C9 C10 C11 C12 90.3(5) . . . . ?
Rh1 C10 C11 C12 8.0(5) . . . . ?
C10 C11 C12 C13 -32.0(6) . . . . ?
C11 C12 C13 C14 -43.7(6) . . . . ?
C11 C12 C13 Rh1 38.4(5) . . . . ?
C1 Rh1 C13 C14 160.9(3) . . . . ?
C9 Rh1 C13 C14 64.7(3) . . . . ?
C10 Rh1 C13 C14 98.4(3) . . . . ?
P1 Rh1 C13 C14 -93.7(2) . . . . ?
C1 Rh1 C13 C12 37.3(6) . . . . ?
C9 Rh1 C13 C12 -58.9(3) . . . . ?
C10 Rh1 C13 C12 -25.2(3) . . . . ?
C14 Rh1 C13 C12 -123.6(4) . . . . ?
P1 Rh1 C13 C12 142.7(3) . . . . ?
C12 C13 C14 C15 -3.0(6) . . . . ?
Rh1 C13 C14 C15 -102.4(4) . . . . ?
C12 C13 C14 Rh1 99.4(4) . . . . ?
C1 Rh1 C14 C13 -155.1(4) . . . . ?
C9 Rh1 C14 C13 -113.8(3) . . . . ?
C10 Rh1 C14 C13 -77.9(3) . . . . ?
P1 Rh1 C14 C13 90.5(2) . . . . ?
C1 Rh1 C14 C15 -33.3(6) . . . . ?
C9 Rh1 C14 C15 8.0(3) . . . . ?
C10 Rh1 C14 C15 43.9(3) . . . . ?
C13 Rh1 C14 C15 121.8(4) . . . . ?
P1 Rh1 C14 C15 -147.7(3) . . . . ?
C13 C14 C15 C16 91.5(5) . . . . ?
Rh1 C14 C15 C16 10.9(5) . . . . ?
C10 C9 C16 C15 -41.3(6) . . . . ?
Rh1 C9 C16 C15 40.1(4) . . . . ?
C14 C15 C16 C9 -34.3(6) . . . . ?
C23 P1 C17 C18 9.2(3) . . . . ?
C29 P1 C17 C18 114.6(3) . . . . ?
Rh1 P1 C17 C18 -116.3(3) . . . . ?
C23 P1 C17 C22 -178.0(3) . . . . ?
C29 P1 C17 C22 -72.6(3) . . . . ?
Rh1 P1 C17 C22 56.5(3) . . . . ?
C22 C17 C18 C19 -0.3(6) . . . . ?
P1 C17 C18 C19 172.5(3) . . . . ?
C17 C18 C19 C20 0.5(7) . . . . ?
C18 C19 C20 C21 -0.2(7) . . . . ?
C19 C20 C21 C22 -0.3(7) . . . . ?
C20 C21 C22 C17 0.5(6) . . . . ?
C18 C17 C22 C21 -0.2(6) . . . . ?
P1 C17 C22 C21 -173.5(3) . . . . ?
C17 P1 C23 C28 -106.0(3) . . . . ?
C29 P1 C23 C28 146.6(3) . . . . ?
Rh1 P1 C23 C28 15.6(3) . . . . ?
C17 P1 C23 C24 71.1(3) . . . . ?
C29 P1 C23 C24 -36.4(3) . . . . ?
Rh1 P1 C23 C24 -167.3(3) . . . . ?
C28 C23 C24 C25 -0.2(6) . . . . ?
P1 C23 C24 C25 -177.3(3) . . . . ?
C23 C24 C25 C26 0.4(7) . . . . ?
C24 C25 C26 C27 -0.2(8) . . . . ?
C25 C26 C27 C28 -0.2(8) . . . . ?
C26 C27 C28 C23 0.5(7) . . . . ?
C24 C23 C28 C27 -0.3(6) . . . . ?
P1 C23 C28 C27 176.9(4) . . . . ?
C17 P1 C29 C34 13.2(3) . . . . ?
C23 P1 C29 C34 119.8(3) . . . . ?
Rh1 P1 C29 C34 -110.7(3) . . . . ?
C17 P1 C29 C30 -169.8(3) . . . . ?
C23 P1 C29 C30 -63.2(3) . . . . ?
Rh1 P1 C29 C30 66.3(3) . . . . ?
C34 C29 C30 C31 1.8(5) . . . . ?
P1 C29 C30 C31 -175.3(3) . . . . ?
C29 C30 C31 C32 0.2(6) . . . . ?
C30 C31 C32 C33 -1.8(7) . . . . ?
C31 C32 C33 C34 1.5(7) . . . . ?
C30 C29 C34 C33 -2.2(5) . . . . ?
P1 C29 C34 C33 174.8(3) . . . . ?
C32 C33 C34 C29 0.5(6) . . . . ?
C54 C44 C49 C64 119(5) . . . . ?
C64 C44 C49 C64 85(5) 3_756 . . . ?
C54 C44 C49 C64 34(2) . . . 3_756 ?
C50 C50 C52 C64 85(5) 3_756 . . 3_756 ?
C64 C50 C52 C64 127(5) . . . 3_756 ?
C52 C50 C52 C64 85(5) 3_756 . . 3_756 ?
C50 C50 C52 C68 104(5) 3_756 . . . ?
C64 C50 C52 C68 18(3) 3_756 . . . ?
C64 C50 C52 C68 146(4) . . . . ?
C52 C50 C52 C68 104(5) 3_756 . . . ?
C64 C50 C52 C50 -85(5) 3_756 . . 3_756 ?
C64 C50 C52 C50 42(3) . . . 3_756 ?
C52 C50 C52 C50 0.003(5) 3_756 . . 3_756 ?
C50 C50 C52 C66 60(5) 3_756 . . 3_756 ?
C64 C50 C52 C66 -25(3) 3_756 . . 3_756 ?
C64 C50 C52 C66 103(4) . . . 3_756 ?
C52 C50 C52 C66 60(5) 3_756 . . 3_756 ?
C49 C44 C54 C64 -50(4) . . . 3_756 ?
C49 C44 C54 C71 -119(5) . . . . ?
C64 C44 C54 C71 -69(4) 3_756 . . . ?
C49 C44 C54 C53 -99(5) . . . 3_756 ?
C64 C44 C54 C53 -49(4) 3_756 . . 3_756 ?
C50 C50 C64 C65 -173(9) 3_756 . . 3_756 ?
C64 C50 C64 C65 -173(9) 3_756 . . 3_756 ?
C52 C50 C64 C65 141(8) . . . 3_756 ?
C52 C50 C64 C65 -87(8) 3_756 . . 3_756 ?
C50 C50 C64 C52 -86(5) 3_756 . . 3_756 ?
C64 C50 C64 C52 -86(5) 3_756 . . 3_756 ?
C52 C50 C64 C52 -132(4) . . . 3_756 ?
C50 C50 C64 C70 108(7) 3_756 . . 3_756 ?
C64 C50 C64 C70 108(7) 3_756 . . 3_756 ?
C52 C50 C64 C70 62(6) . . . 3_756 ?
C52 C50 C64 C70 -166(6) 3_756 . . 3_756 ?
C50 C50 C64 C68 -149(9) 3_756 . . 3_756 ?
C64 C50 C64 C68 -149(9) 3_756 . . 3_756 ?
C52 C50 C64 C68 165(8) . . . 3_756 ?
C52 C50 C64 C68 -63(9) 3_756 . . 3_756 ?
C50 C50 C64 C54 -134(5) 3_756 . . 3_756 ?
C64 C50 C64 C54 -134(5) 3_756 . . 3_756 ?
C52 C50 C64 C54 180(4) . . . 3_756 ?
C52 C50 C64 C54 -48(4) 3_756 . . 3_756 ?
C64 C50 C64 C50 -0.001(4) 3_756 . . 3_756 ?
C52 C50 C64 C50 -46(4) . . . 3_756 ?
C52 C50 C64 C50 86(5) 3_756 . . 3_756 ?
C50 C50 C64 C62 -51(5) 3_756 . . 3_756 ?
C64 C50 C64 C62 -51(5) 3_756 . . 3_756 ?
C52 C50 C64 C62 -97(5) . . . 3_756 ?
C52 C50 C64 C62 35(5) 3_756 . . 3_756 ?
C50 C50 C64 C53 146(6) 3_756 . . . ?
C64 C50 C64 C53 146(6) 3_756 . . . ?
C52 C50 C64 C53 100(5) . . . . ?
C52 C50 C64 C53 -128(5) 3_756 . . . ?
C50 C50 C64 C49 70(5) 3_756 . . . ?
C64 C50 C64 C49 70(5) 3_756 . . . ?
C52 C50 C64 C49 24(4) . . . . ?
C52 C50 C64 C49 156(5) 3_756 . . . ?
C50 C50 C64 C62 60(5) 3_756 . . . ?
C64 C50 C64 C62 60(5) 3_756 . . . ?
C52 C50 C64 C62 14(5) . . . . ?
C52 C50 C64 C62 146(7) 3_756 . . . ?
C50 C50 C64 C66 -178(6) 3_756 . . . ?
C64 C50 C64 C66 -178(6) 3_756 . . . ?
C52 C50 C64 C66 136(5) . . . . ?
C52 C50 C64 C66 -92(4) 3_756 . . . ?
C71 C53 C64 C65 10(10) 3_756 . . 3_756 ?
C54 C53 C64 C65 71(5) 3_756 . . 3_756 ?
C71 C53 C64 C52 -67(12) 3_756 . . 3_756 ?
C54 C53 C64 C52 -6(7) 3_756 . . 3_756 ?
C71 C53 C64 C70 104(12) 3_756 . . 3_756 ?
C54 C53 C64 C70 164(8) 3_756 . . 3_756 ?
C71 C53 C64 C68 -106(11) 3_756 . . 3_756 ?
C54 C53 C64 C68 -45(5) 3_756 . . 3_756 ?
C71 C53 C64 C54 -61(9) 3_756 . . 3_756 ?
C71 C53 C64 C50 118(11) 3_756 . . 3_756 ?
C54 C53 C64 C50 179(11) 3_756 . . 3_756 ?
C71 C53 C64 C62 -12(21) 3_756 . . 3_756 ?
C54 C53 C64 C62 48(15) 3_756 . . 3_756 ?
C71 C53 C64 C50 38(10) 3_756 . . . ?
C54 C53 C64 C50 99(4) 3_756 . . . ?
C71 C53 C64 C49 91(9) 3_756 . . . ?
C54 C53 C64 C49 152(5) 3_756 . . . ?
C71 C53 C64 C62 79(9) 3_756 . . . ?
C54 C53 C64 C62 140(4) 3_756 . . . ?
C71 C53 C64 C66 -17(9) 3_756 . . . ?
C54 C53 C64 C66 43(4) 3_756 . . . ?
C44 C49 C64 C65 -126(6) . . . 3_756 ?
C64 C49 C64 C65 -69(4) 3_756 . . 3_756 ?
C44 C49 C64 C52 -59(8) . . . 3_756 ?
C64 C49 C64 C52 -2(6) 3_756 . . 3_756 ?
C44 C49 C64 C70 133(6) . . . 3_756 ?
C64 C49 C64 C70 -171(5) 3_756 . . 3_756 ?
C44 C49 C64 C68 122(6) . . . 3_756 ?
C64 C49 C64 C68 178(7) 3_756 . . 3_756 ?
C44 C49 C64 C54 -142(6) . . . 3_756 ?
C64 C49 C64 C54 -86(7) 3_756 . . 3_756 ?
C44 C49 C64 C50 -25(4) . . . 3_756 ?
C64 C49 C64 C50 32(2) 3_756 . . 3_756 ?
C44 C49 C64 C62 -52(6) . . . 3_756 ?
C64 C49 C64 C62 4(4) 3_756 . . 3_756 ?
C44 C49 C64 C50 -85(5) . . . . ?
C64 C49 C64 C50 -29(3) 3_756 . . . ?
C44 C49 C64 C53 141(4) . . . . ?
C64 C49 C64 C53 -162(4) 3_756 . . . ?
C44 C49 C64 C62 -68(9) . . . . ?
C64 C49 C64 C62 -12(9) 3_756 . . . ?
C44 C49 C64 C66 -173(4) . . . . ?
C64 C49 C64 C66 -116(3) 3_756 . . . ?
C62 C62 C64 C65 -81(5) 3_756 . . 3_756 ?
C64 C62 C64 C65 -81(5) 3_756 . . 3_756 ?
C65 C62 C64 C65 -121(5) . . . 3_756 ?
C70 C62 C64 C65 98(5) 3_756 . . 3_756 ?
C62 C62 C64 C52 -10(6) 3_756 . . 3_756 ?
C64 C62 C64 C52 -10(6) 3_756 . . 3_756 ?
C65 C62 C64 C52 71(6) 3_756 . . 3_756 ?
C65 C62 C64 C52 -50(6) . . . 3_756 ?
C70 C62 C64 C52 169(6) 3_756 . . 3_756 ?
C62 C62 C64 C70 -179(6) 3_756 . . 3_756 ?
C64 C62 C64 C70 -179(6) 3_756 . . 3_756 ?
C65 C62 C64 C70 -98(5) 3_756 . . 3_756 ?
C65 C62 C64 C70 141(4) . . . 3_756 ?
C62 C62 C64 C68 -177(14) 3_756 . . 3_756 ?
C64 C62 C64 C68 -177(14) 3_756 . . 3_756 ?
C65 C62 C64 C68 -96(14) 3_756 . . 3_756 ?
C65 C62 C64 C68 143(14) . . . 3_756 ?
C70 C62 C64 C68 2(14) 3_756 . . 3_756 ?
C62 C62 C64 C54 -65(7) 3_756 . . 3_756 ?
C64 C62 C64 C54 -65(7) 3_756 . . 3_756 ?
C65 C62 C64 C54 16(8) 3_756 . . 3_756 ?
C65 C62 C64 C54 -105(6) . . . 3_756 ?
C70 C62 C64 C54 114(7) 3_756 . . 3_756 ?
C62 C62 C64 C50 40(4) 3_756 . . 3_756 ?
C64 C62 C64 C50 40(4) 3_756 . . 3_756 ?
C65 C62 C64 C50 121(7) 3_756 . . 3_756 ?
C65 C62 C64 C50 0(4) . . . 3_756 ?
C70 C62 C64 C50 -141(7) 3_756 . . 3_756 ?
C64 C62 C64 C62 0.000(4) 3_756 . . 3_756 ?
C65 C62 C64 C62 81(5) 3_756 . . 3_756 ?
C65 C62 C64 C62 -40(3) . . . 3_756 ?
C70 C62 C64 C62 179(6) 3_756 . . 3_756 ?
C62 C62 C64 C50 -43(4) 3_756 . . . ?
C64 C62 C64 C50 -43(4) 3_756 . . . ?
C65 C62 C64 C50 38(5) 3_756 . . . ?
C65 C62 C64 C50 -83(5) . . . . ?
C70 C62 C64 C50 136(7) 3_756 . . . ?
C62 C62 C64 C53 -164(5) 3_756 . . . ?
C64 C62 C64 C53 -164(5) 3_756 . . . ?
C65 C62 C64 C53 -83(6) 3_756 . . . ?
C65 C62 C64 C53 156(4) . . . . ?
C70 C62 C64 C53 15(5) 3_756 . . . ?
C62 C62 C64 C49 161(15) 3_756 . . . ?
C64 C62 C64 C49 161(15) 3_756 . . . ?
C65 C62 C64 C49 -118(14) 3_756 . . . ?
C65 C62 C64 C49 121(13) . . . . ?
C70 C62 C64 C49 -20(11) 3_756 . . . ?
C62 C62 C64 C66 -113(5) 3_756 . . . ?
C64 C62 C64 C66 -113(5) 3_756 . . . ?
C65 C62 C64 C66 -32(6) 3_756 . . . ?
C65 C62 C64 C66 -153(4) . . . . ?
C70 C62 C64 C66 66(4) 3_756 . . . ?
C62 C62 C65 C67 177(7) 3_756 . . 3_756 ?
C64 C62 C65 C67 96(7) 3_756 . . 3_756 ?
C65 C62 C65 C67 177(7) 3_756 . . 3_756 ?
C64 C62 C65 C67 -143(5) . . . 3_756 ?
C70 C62 C65 C67 -114(6) 3_756 . . 3_756 ?
C62 C62 C65 C64 81(5) 3_756 . . 3_756 ?
C65 C62 C65 C64 81(5) 3_756 . . 3_756 ?
C64 C62 C65 C64 121(5) . . . 3_756 ?
C70 C62 C65 C64 150(6) 3_756 . . 3_756 ?
C64 C62 C65 C62 -81(5) 3_756 . . 3_756 ?
C65 C62 C65 C62 -0.003(7) 3_756 . . 3_756 ?
C64 C62 C65 C62 40(3) . . . 3_756 ?
C70 C62 C65 C62 69(3) 3_756 . . 3_756 ?
C62 C62 C65 C70 58(5) 3_756 . . . ?
C64 C62 C65 C70 -23(3) 3_756 . . . ?
C65 C62 C65 C70 58(5) 3_756 . . . ?
C64 C62 C65 C70 97(4) . . . . ?
C70 C62 C65 C70 126(5) 3_756 . . . ?
C65 C64 C66 C68 161(7) 3_756 . . 3_756 ?
C52 C64 C66 C68 91(4) 3_756 . . 3_756 ?
C70 C64 C66 C68 -87(5) 3_756 . . 3_756 ?
C54 C64 C66 C68 59(4) 3_756 . . 3_756 ?
C50 C64 C66 C68 163(8) 3_756 . . 3_756 ?
C62 C64 C66 C68 130(5) 3_756 . . 3_756 ?
C50 C64 C66 C68 166(5) . . . 3_756 ?
C53 C64 C66 C68 -52(4) . . . 3_756 ?
C49 C64 C66 C68 -141(5) . . . 3_756 ?
C62 C64 C66 C68 -163(5) . . . 3_756 ?
C65 C64 C66 C72 -146(7) 3_756 . . . ?
C52 C64 C66 C72 144(5) 3_756 . . . ?
C70 C64 C66 C72 -34(5) 3_756 . . . ?
C68 C64 C66 C72 53(4) 3_756 . . . ?
C54 C64 C66 C72 111(5) 3_756 . . . ?
C50 C64 C66 C72 -144(7) 3_756 . . . ?
C62 C64 C66 C72 -178(4) 3_756 . . . ?
C50 C64 C66 C72 -142(4) . . . . ?
C53 C64 C66 C72 1(4) . . . . ?
C49 C64 C66 C72 -89(5) . . . . ?
C62 C64 C66 C72 -110(4) . . . . ?
C65 C64 C66 C52 70(6) 3_756 . . 3_756 ?
C70 C64 C66 C52 -178(6) 3_756 . . 3_756 ?
C68 C64 C66 C52 -91(4) 3_756 . . 3_756 ?
C54 C64 C66 C52 -33(4) 3_756 . . 3_756 ?
C50 C64 C66 C52 72(8) 3_756 . . 3_756 ?
C62 C64 C66 C52 38(3) 3_756 . . 3_756 ?
C50 C64 C66 C52 74(4) . . . 3_756 ?
C53 C64 C66 C52 -143(5) . . . 3_756 ?
C49 C64 C66 C52 128(6) . . . 3_756 ?
C62 C64 C66 C52 106(5) . . . 3_756 ?
C52 C64 C67 C65 -103(9) 3_756 . . 3_756 ?
C70 C64 C67 C65 83(7) 3_756 . . 3_756 ?
C68 C64 C67 C65 155(8) 3_756 . . 3_756 ?
C54 C64 C67 C65 -178(10) 3_756 . . 3_756 ?
C50 C64 C67 C65 -49(9) 3_756 . . 3_756 ?
C62 C64 C67 C65 -63(7) 3_756 . . 3_756 ?
C50 C64 C67 C65 -26(7) . . . 3_756 ?
C53 C64 C67 C65 114(7) . . . 3_756 ?
C49 C64 C67 C65 9(8) . . . 3_756 ?
C62 C64 C67 C65 -9(9) . . . 3_756 ?
C66 C64 C67 C65 107(8) . . . 3_756 ?
C50 C52 C68 C64 -24(4) . . . 3_756 ?
C50 C52 C68 C64 21(3) 3_756 . . 3_756 ?
C66 C52 C68 C64 81(5) 3_756 . . 3_756 ?
C64 C52 C68 C66 -81(5) 3_756 . . 3_756 ?
C50 C52 C68 C66 -105(5) . . . 3_756 ?
C50 C52 C68 C66 -60(5) 3_756 . . 3_756 ?
C64 C52 C68 C72 -70(6) 3_756 . . 3_756 ?
C50 C52 C68 C72 -94(6) . . . 3_756 ?
C50 C52 C68 C72 -49(7) 3_756 . . 3_756 ?
C66 C52 C68 C72 11(4) 3_756 . . 3_756 ?
C67 C65 C70 C64 -89(8) 3_756 . . 3_756 ?
C62 C65 C70 C64 81(5) 3_756 . . 3_756 ?
C62 C65 C70 C64 33(4) . . . 3_756 ?
C67 C65 C70 C73 -3(8) 3_756 . . . ?
C64 C65 C70 C73 86(5) 3_756 . . . ?
C62 C65 C70 C73 167(5) 3_756 . . . ?
C62 C65 C70 C73 119(4) . . . . ?
C67 C65 C70 C62 -170(10) 3_756 . . 3_756 ?
C64 C65 C70 C62 -81(5) 3_756 . . 3_756 ?
C62 C65 C70 C62 -48(3) . . . 3_756 ?
C64 C66 C72 C68 -34(3) . . . 3_756 ?
C52 C66 C72 C68 -9(3) 3_756 . . 3_756 ?
C64 C54 C71 C53 55(8) 3_756 . . 3_756 ?
C44 C54 C71 C53 123(9) . . . 3_756 ?
C44 C54 C71 C64 68(3) . . . 3_756 ?
C53 C54 C71 C64 -55(8) 3_756 . . 3_756 ?
C65 C70 C73 C64 -42(3) . . . 3_756 ?
C62 C70 C73 C64 -12(9) 3_756 . . 3_756 ?
